data_7062174
loop_
_publ_author_name
'Xu, Ran'
'Lun, Meng-Meng'
'Zhang, Tie'
'Li, Jie'
'Zou, Ke'
'Zhang, Yi'
'Fu, Da-Wei'
'Guo, Qiang'

_publ_section_title
;
 Dual dielectric-responsive hybrid materials with fluorescent properties
;
_journal_issue 5
_journal_name_full 'New Journal of Chemistry'
_journal_page_first 2405
_journal_page_last 2411
_journal_paper_doi 10.1039/D2NJ04939B
_journal_volume 47
_journal_year 2023
_chemical_formula_moiety '6(C6 H15 Br N), Br1.269 Cl2.731 Mn, 2(Br1.744 Cl2.256 Mn)'
_chemical_formula_sum 'C36 H90 Br10.76 Cl7.24 Mn3 N6'
_chemical_formula_weight 1888.44
_space_group_crystal_system monoclinic
_space_group_IT_number 13
_space_group_name_Hall '-P 2yc'
_space_group_name_H-M_alt 'P 1 2/c 1'
_atom_sites_solution_hydrogens geom
_atom_sites_solution_primary dual
_audit_creation_date 2022-11-28
_audit_creation_method
;
Olex2 1.5
(compiled 2022.04.07 svn.rca3783a0 for OlexSys, GUI svn.r6498)
;
_audit_update_record
;
2022-11-28 deposited with the CCDC.	2022-12-19 downloaded from the CCDC.
;
_cell_angle_alpha 90
_cell_angle_beta 91.648(3)
_cell_angle_gamma 90
_cell_formula_units_Z 2
_cell_length_a 23.5235(8)
_cell_length_b 9.3471(3)
_cell_length_c 15.7733(5)
_cell_measurement_reflns_used 9028
_cell_measurement_temperature 282(3)
_cell_measurement_theta_max 26.2050
_cell_measurement_theta_min 2.1670
_cell_volume 3466.7(2)
_computing_cell_refinement 'CrysAlisPro 1.171.42.63a (Rigaku OD, 2022)'
_computing_data_collection 'CrysAlisPro 1.171.42.63a (Rigaku OD, 2022)'
_computing_data_reduction 'CrysAlisPro 1.171.42.63a (Rigaku OD, 2022)'
_computing_molecular_graphics 'Olex2 1.5 (Dolomanov et al., 2009)'
_computing_publication_material 'Olex2 1.5 (Dolomanov et al., 2009)'
_computing_structure_refinement 'SHELXL 2018/3 (Sheldrick, 2015)'
_computing_structure_solution 'SHELXT 2018/2 (Sheldrick, 2018)'
_diffrn_ambient_environment air
_diffrn_ambient_temperature 282(3)
_diffrn_detector 'Hybrid Pixel Array Detector'
_diffrn_detector_area_resol_mean 10.0000
_diffrn_detector_type HyPix
_diffrn_measured_fraction_theta_full 1.000
_diffrn_measured_fraction_theta_max 0.787
_diffrn_measurement_details
;
List of Runs (angles in degrees, time in seconds):

  # Type    Start    End  Width  t~exp~   \w     \q     \k     \f   Frames
#--------------------------------------------------------------------------
  1  \w    -17.00  24.00   0.50    4.00    --    5.54 -99.00  60.00   82
  2  \w     -5.00  21.00   0.50    4.00    --    5.54 -54.00  -0.00   52
  3  \w     12.00  38.00   0.50    4.00    --    5.54 -99.00 -30.00   52
  4  \w    -16.00  30.00   0.50    4.00    --    5.54 -99.00 -90.00   92
  5  \w    -67.00 -21.00   0.50    4.00    --    5.54 -54.00  -0.00   92
  6  \w     -3.00  79.00   0.50    4.00    --    5.54  54.00 143.00  164
;
_diffrn_measurement_device 'four-circle diffractometer'
_diffrn_measurement_device_type 'XtaLAB Synergy R, DW system, HyPix'
_diffrn_measurement_method '\w scans'
_diffrn_orient_matrix_type 'CrysAlisPro convention (1999,Acta A55,543-557)'
_diffrn_orient_matrix_UB_11 0.0282285000
_diffrn_orient_matrix_UB_12 -0.0155149000
_diffrn_orient_matrix_UB_13 0.0141113000
_diffrn_orient_matrix_UB_21 0.0031523000
_diffrn_orient_matrix_UB_22 -0.0466492000
_diffrn_orient_matrix_UB_23 -0.0350120000
_diffrn_orient_matrix_UB_31 0.0101424000
_diffrn_orient_matrix_UB_32 0.0577997000
_diffrn_orient_matrix_UB_33 -0.0244919000
_diffrn_radiation_monochromator mirror
_diffrn_radiation_probe x-ray
_diffrn_radiation_type 'Mo K\a'
_diffrn_radiation_wavelength 0.71073
_diffrn_reflns_av_R_equivalents 0.0306
_diffrn_reflns_av_unetI/netI 0.0398
_diffrn_reflns_Laue_measured_fraction_full 1.000
_diffrn_reflns_Laue_measured_fraction_max 0.787
_diffrn_reflns_limit_h_max 32
_diffrn_reflns_limit_h_min -28
_diffrn_reflns_limit_k_max 13
_diffrn_reflns_limit_k_min -11
_diffrn_reflns_limit_l_max 19
_diffrn_reflns_limit_l_min -17
_diffrn_reflns_number 30864
_diffrn_reflns_point_group_measured_fraction_full 1.000
_diffrn_reflns_point_group_measured_fraction_max 0.787
_diffrn_reflns_theta_full 25.242
_diffrn_reflns_theta_max 30.769
_diffrn_reflns_theta_min 2.179
_diffrn_source 'Rotating-anode X-ray tube'
_diffrn_source_type 'Rigaku (Mo) X-ray Source'
_exptl_absorpt_coefficient_mu 7.047
_exptl_absorpt_correction_T_max 0.932
_exptl_absorpt_correction_T_min 0.919
_exptl_absorpt_correction_type multi-scan
_exptl_absorpt_process_details
;
CrysAlisPro 1.171.42.63a (Rigaku Oxford Diffraction, 2022)
Empirical absorption correction using spherical harmonics,
implemented in SCALE3 ABSPACK scaling algorithm.
;
_exptl_crystal_colour colourless
_exptl_crystal_density_diffrn 1.809
_exptl_crystal_description block
_exptl_crystal_F_000 1845
_exptl_crystal_size_max 0.06
_exptl_crystal_size_mid 0.01
_exptl_crystal_size_min 0.01
_refine_diff_density_max 1.031
_refine_diff_density_min -1.014
_refine_diff_density_rms 0.074
_refine_ls_extinction_method none
_refine_ls_goodness_of_fit_ref 1.028
_refine_ls_hydrogen_treatment constr
_refine_ls_matrix_type full
_refine_ls_number_parameters 300
_refine_ls_number_reflns 8547
_refine_ls_number_restraints 0
_refine_ls_restrained_S_all 1.028
_refine_ls_R_factor_all 0.0870
_refine_ls_R_factor_gt 0.0410
_refine_ls_shift/su_max 0.001
_refine_ls_shift/su_mean 0.000
_refine_ls_structure_factor_coef Fsqd
_refine_ls_weighting_details 'w=1/[\s^2^(Fo^2^)+(0.0377P)^2^+3.3537P] where P=(Fo^2^+2Fc^2^)/3'
_refine_ls_weighting_scheme calc
_refine_ls_wR_factor_gt 0.0856
_refine_ls_wR_factor_ref 0.0979
_reflns_Friedel_coverage 0.000
_reflns_number_gt 5315
_reflns_number_total 8547
_reflns_threshold_expression 'I > 2\s(I)'
_cod_data_source_file d2nj04939b2.cif
_cod_data_source_block xr_2_2_284k_auto
_cod_depositor_comments 'Adding full bibliography for 7062174--7062175.cif.'
_cod_database_code 7062174
_shelx_shelxl_version_number 2018/3
_chemical_oxdiff_formula 'C1 H1 N1 Br1 Cl1 Mn1'
_shelx_space_group_comment
;
The symmetry employed for this shelxl refinement is uniquely defined
by the following loop, which should always be used as a source of
symmetry information in preference to the above space-group names.
They are only intended as comments.
;
_olex2_refinement_description
;
1. Shared sites
{Cl2, Br2}
{Cl1, Br1}
{Cl3, Br3}
{Cl4, Br4}
{Cl5, Br5}
{Cl6, Br6}
2. Uiso/Uaniso restraints and constraints
Uanis(Cl2) = Uanis(Br2)
Uanis(Cl1) = Uanis(Br1)
Uanis(Cl3) = Uanis(Br3)
Uanis(Cl4) = Uanis(Br4)
Uanis(Cl5) = Uanis(Br5)
Uanis(Cl6) = Uanis(Br6)
3. Others
 Sof(Br2)=1-FVAR(1)
 Sof(Cl2)=FVAR(1)
 Sof(Br1)=1-FVAR(2)
 Sof(Cl1)=FVAR(2)
 Sof(Br3)=1-FVAR(3)
 Sof(Cl3)=FVAR(3)
 Sof(Br4)=1-FVAR(4)
 Sof(Cl4)=FVAR(4)
 Sof(Br5)=1-FVAR(5)
 Sof(Cl5)=FVAR(5)
 Sof(Br6)=1-FVAR(6)
 Sof(Cl6)=FVAR(6)
4.a Secondary CH2 refined with riding coordinates:
 C16(H16A,H16B), C11(H11A,H11B), C10(H10A,H10B), C4(H4A,H4B), C12(H12A,H12B),
 C17(H17A,H17B), C18(H18A,H18B), C5(H5A,H5B), C6(H6A,H6B)
4.b Idealised Me refined as rotating group:
 C15(H15A,H15B,H15C), C13(H13A,H13B,H13C), C14(H14A,H14B,H14C), C3(H3A,H3B,
 H3C), C9(H9A,H9B,H9C), C2(H2A,H2B,H2C), C1(H1A,H1B,H1C), C7(H7A,H7B,H7C),
 C8(H8A,H8B,H8C)
;
_olex2_submission_special_instructions 'No special instructions were received'
_oxdiff_exptl_absorpt_empirical_details
;
Empirical correction (ABSPACK) includes:
- Absorption correction using spherical harmonics
- Frame scaling
;
_oxdiff_exptl_absorpt_empirical_full_max 1.933
_oxdiff_exptl_absorpt_empirical_full_min 0.633

loop_
_space_group_symop_operation_xyz
'x, y, z'
'-x, y, -z+1/2'
'-x, -y, -z'
'x, -y, z-1/2'

loop_
_atom_site_label
_atom_site_type_symbol
_atom_site_fract_x
_atom_site_fract_y
_atom_site_fract_z
_atom_site_U_iso_or_equiv
_atom_site_adp_type
_atom_site_occupancy
_atom_site_site_symmetry_order
_atom_site_calc_flag
_atom_site_refinement_flags_posn
_atom_site_refinement_flags_adp
_atom_site_refinement_flags_occupancy
_atom_site_disorder_assembly
_atom_site_disorder_group
Br9 Br 0.58155(2) 0.05045(5) 0.38236(3) 0.07049(16) Uani 1 1 d . . . . .
Br8 Br 0.28979(2) 0.34680(5) 0.08443(3) 0.07362(16) Uani 1 1 d . . . . .
Mn1 Mn 0.500000 0.74146(8) 0.250000 0.03999(18) Uani 1 2 d S T P . .
Mn2 Mn 0.16481(2) 0.21817(6) 0.45258(3) 0.04243(15) Uani 1 1 d . . . . .
Br7 Br 0.07354(3) 0.56851(7) 0.33865(4) 0.0989(2) Uani 1 1 d . . . . .
Cl4 Cl 0.22442(3) 0.36282(7) 0.36337(4) 0.0666(3) Uani 0.487(3) 1 d . . P A 1
Cl5 Cl 0.22653(3) 0.02720(7) 0.51136(4) 0.0594(3) Uani 0.574(3) 1 d . . P A 1
Cl3 Cl 0.12364(3) 0.34209(7) 0.57141(4) 0.0642(3) Uani 0.538(3) 1 d . . P A 1
Cl2 Cl 0.44385(3) 0.58653(7) 0.15628(4) 0.0593(3) Uani 0.646(3) 1 d . . P B 1
Cl6 Cl 0.09099(3) 0.10092(8) 0.36745(5) 0.0603(3) Uani 0.656(3) 1 d . . P A 1
Cl1 Cl 0.42897(3) 0.86332(8) 0.32902(5) 0.0579(3) Uani 0.719(3) 1 d . . P B 1
N3 N 0.40489(12) 0.2991(3) 0.38367(17) 0.0401(7) Uani 1 1 d . . . . .
N1 N 0.08843(13) 0.7778(3) 0.60914(19) 0.0456(7) Uani 1 1 d . . . . .
N2 N 0.25585(13) 0.8244(3) 0.2704(2) 0.0483(8) Uani 1 1 d . . . . .
C16 C 0.46701(16) 0.2551(4) 0.3749(2) 0.0466(9) Uani 1 1 d . . . . .
H16A H 0.468211 0.165127 0.344432 0.056 Uiso 1 1 calc R U . . .
H16B H 0.485907 0.326414 0.341053 0.056 Uiso 1 1 calc R U . . .
C11 C 0.27109(18) 0.5978(4) 0.1844(2) 0.0527(10) Uani 1 1 d . . . . .
H11A H 0.290895 0.544046 0.228782 0.063 Uiso 1 1 calc R U . . .
H11B H 0.230669 0.579163 0.188082 0.063 Uiso 1 1 calc R U . . .
C15 C 0.37482(17) 0.1985(4) 0.4403(2) 0.0511(9) Uani 1 1 d . . . . .
H15A H 0.381421 0.101954 0.422381 0.077 Uiso 1 1 calc R U . . .
H15B H 0.334761 0.218243 0.437434 0.077 Uiso 1 1 calc R U . . .
H15C H 0.388903 0.210624 0.497579 0.077 Uiso 1 1 calc R U . . .
C10 C 0.28255(17) 0.7547(4) 0.1954(2) 0.0504(9) Uani 1 1 d . . . . .
H10A H 0.269198 0.803824 0.144450 0.060 Uiso 1 1 calc R U . . .
H10B H 0.323377 0.768561 0.200315 0.060 Uiso 1 1 calc R U . . .
C13 C 0.39930(19) 0.4479(4) 0.4155(3) 0.0600(11) Uani 1 1 d . . . . .
H13A H 0.415268 0.454004 0.472058 0.090 Uiso 1 1 calc R U . . .
H13B H 0.359827 0.473895 0.415750 0.090 Uiso 1 1 calc R U . . .
H13C H 0.419208 0.512009 0.379157 0.090 Uiso 1 1 calc R U . . .
C4 C 0.08827(17) 0.7429(4) 0.5153(2) 0.0529(10) Uani 1 1 d . . . . .
H4A H 0.110737 0.814124 0.486696 0.063 Uiso 1 1 calc R U . . .
H4B H 0.106534 0.650864 0.507868 0.063 Uiso 1 1 calc R U . . .
C12 C 0.29137(19) 0.5529(4) 0.0995(3) 0.0576(10) Uani 1 1 d . . . . .
H12A H 0.329955 0.586928 0.092960 0.069 Uiso 1 1 calc R U . . .
H12B H 0.267593 0.597149 0.055624 0.069 Uiso 1 1 calc R U . . .
C14 C 0.37790(19) 0.2914(5) 0.2965(2) 0.0588(11) Uani 1 1 d . . . . .
H14A H 0.395653 0.359734 0.260331 0.088 Uiso 1 1 calc R U . . .
H14B H 0.338078 0.312693 0.299506 0.088 Uiso 1 1 calc R U . . .
H14C H 0.382671 0.196968 0.273923 0.088 Uiso 1 1 calc R U . . .
C17 C 0.49941(17) 0.2385(5) 0.4571(3) 0.0588(11) Uani 1 1 d . . . . .
H17A H 0.485436 0.155196 0.486680 0.071 Uiso 1 1 calc R U . . .
H17B H 0.492915 0.321701 0.492343 0.071 Uiso 1 1 calc R U . . .
C3 C 0.04956(19) 0.6826(4) 0.6557(3) 0.0619(11) Uani 1 1 d . . . . .
H3A H 0.010949 0.702091 0.637957 0.093 Uiso 1 1 calc R U . . .
H3B H 0.054135 0.699690 0.715515 0.093 Uiso 1 1 calc R U . . .
H3C H 0.058459 0.584591 0.643699 0.093 Uiso 1 1 calc R U . . .
C18 C 0.56256(17) 0.2220(5) 0.4445(3) 0.0567(10) Uani 1 1 d . . . . .
H18A H 0.582037 0.219731 0.499541 0.068 Uiso 1 1 calc R U . . .
H18B H 0.576247 0.304731 0.414092 0.068 Uiso 1 1 calc R U . . .
C9 C 0.2763(2) 0.7574(5) 0.3515(3) 0.0724(14) Uani 1 1 d . . . . .
H9A H 0.262204 0.661240 0.354609 0.109 Uiso 1 1 calc R U . . .
H9B H 0.262858 0.811784 0.398437 0.109 Uiso 1 1 calc R U . . .
H9C H 0.317169 0.755990 0.353546 0.109 Uiso 1 1 calc R U . . .
C2 C 0.0724(2) 0.9306(4) 0.6230(3) 0.0620(11) Uani 1 1 d . . . . .
H2A H 0.097392 0.991627 0.592345 0.093 Uiso 1 1 calc R U . . .
H2B H 0.075531 0.952468 0.682388 0.093 Uiso 1 1 calc R U . . .
H2C H 0.033900 0.945773 0.603074 0.093 Uiso 1 1 calc R U . . .
C1 C 0.14763(18) 0.7540(5) 0.6430(3) 0.0690(12) Uani 1 1 d . . . . .
H1A H 0.157968 0.655628 0.635150 0.104 Uiso 1 1 calc R U . . .
H1B H 0.149557 0.776765 0.702375 0.104 Uiso 1 1 calc R U . . .
H1C H 0.173404 0.814300 0.613290 0.104 Uiso 1 1 calc R U . . .
C7 C 0.2739(2) 0.9781(4) 0.2716(3) 0.0744(13) Uani 1 1 d . . . . .
H7A H 0.314620 0.983558 0.276688 0.112 Uiso 1 1 calc R U . . .
H7B H 0.257483 1.025690 0.318954 0.112 Uiso 1 1 calc R U . . .
H7C H 0.261200 1.023672 0.219888 0.112 Uiso 1 1 calc R U . . .
C5 C 0.0295(2) 0.7378(6) 0.4735(3) 0.0707(13) Uani 1 1 d . . . . .
H5A H 0.008352 0.822022 0.489793 0.085 Uiso 1 1 calc R U . . .
H5B H 0.009465 0.654375 0.493728 0.085 Uiso 1 1 calc R U . . .
C6 C 0.0319(2) 0.7316(6) 0.3775(3) 0.0812(15) Uani 1 1 d . . . . .
H6A H 0.049698 0.818123 0.357140 0.097 Uiso 1 1 calc R U . . .
H6B H -0.006537 0.727999 0.353689 0.097 Uiso 1 1 calc R U . . .
C8 C 0.1926(2) 0.8172(6) 0.2627(4) 0.0955(19) Uani 1 1 d . . . . .
H8A H 0.180261 0.851721 0.207897 0.143 Uiso 1 1 calc R U . . .
H8B H 0.176356 0.875356 0.305954 0.143 Uiso 1 1 calc R U . . .
H8C H 0.180447 0.719889 0.269344 0.143 Uiso 1 1 calc R U . . .
Br2 Br 0.44385(3) 0.58653(7) 0.15628(4) 0.0593(3) Uani 0.354(3) 1 d . . P B 2
Br1 Br 0.42897(3) 0.86332(8) 0.32902(5) 0.0579(3) Uani 0.281(3) 1 d . . P B 2
Br3 Br 0.12364(3) 0.34209(7) 0.57141(4) 0.0642(3) Uani 0.462(3) 1 d . . P A 2
Br4 Br 0.22442(3) 0.36282(7) 0.36337(4) 0.0666(3) Uani 0.513(3) 1 d . . P A 2
Br5 Br 0.22653(3) 0.02720(7) 0.51136(4) 0.0594(3) Uani 0.426(3) 1 d . . P A 2
Br6 Br 0.09099(3) 0.10092(8) 0.36745(5) 0.0603(3) Uani 0.344(3) 1 d . . P A 2

loop_
_atom_site_aniso_label
_atom_site_aniso_U_11
_atom_site_aniso_U_22
_atom_site_aniso_U_33
_atom_site_aniso_U_23
_atom_site_aniso_U_13
_atom_site_aniso_U_12
Br9 0.0723(3) 0.0594(3) 0.0809(3) 0.0094(2) 0.0213(3) 0.0095(2)
Br8 0.0650(3) 0.0704(3) 0.0863(3) -0.0236(2) 0.0167(3) 0.0010(2)
Mn1 0.0372(4) 0.0404(4) 0.0426(4) 0.000 0.0056(3) 0.000
Mn2 0.0422(3) 0.0433(3) 0.0419(3) 0.0006(2) 0.0035(2) -0.0022(2)
Br7 0.1122(5) 0.0998(4) 0.0859(4) -0.0356(3) 0.0198(3) -0.0237(4)
Cl4 0.0591(4) 0.0665(4) 0.0750(5) 0.0202(3) 0.0162(3) -0.0101(3)
Cl5 0.0717(5) 0.0532(4) 0.0530(4) 0.0011(3) -0.0008(3) 0.0104(3)
Cl3 0.0677(5) 0.0666(5) 0.0586(4) -0.0126(3) 0.0068(3) 0.0134(3)
Cl2 0.0668(5) 0.0563(4) 0.0544(5) -0.0076(3) -0.0051(3) -0.0133(3)
Cl6 0.0522(5) 0.0663(5) 0.0619(5) -0.0080(3) -0.0081(3) -0.0068(3)
Cl1 0.0542(5) 0.0600(5) 0.0603(5) -0.0052(3) 0.0136(3) 0.0119(3)
N3 0.0405(17) 0.0408(16) 0.0392(16) 0.0013(12) 0.0062(13) -0.0003(13)
N1 0.0425(18) 0.0477(18) 0.0468(18) 0.0041(13) 0.0051(14) 0.0012(14)
N2 0.047(2) 0.0481(18) 0.0496(19) -0.0050(14) 0.0009(15) 0.0002(14)
C16 0.045(2) 0.050(2) 0.045(2) -0.0011(16) 0.0106(17) -0.0040(17)
C11 0.053(2) 0.052(2) 0.053(2) -0.0013(18) 0.0092(19) 0.0015(18)
C15 0.049(2) 0.050(2) 0.055(2) 0.0066(17) 0.0142(19) -0.0030(18)
C10 0.053(2) 0.052(2) 0.047(2) 0.0052(17) 0.0069(19) 0.0011(18)
C13 0.070(3) 0.047(2) 0.064(3) -0.0049(19) 0.013(2) 0.004(2)
C4 0.047(2) 0.058(2) 0.054(2) -0.0006(18) 0.0085(19) 0.0002(19)
C12 0.057(3) 0.063(3) 0.053(2) -0.0066(19) 0.007(2) 0.003(2)
C14 0.060(3) 0.074(3) 0.042(2) -0.0015(19) 0.002(2) 0.001(2)
C17 0.050(2) 0.078(3) 0.049(2) -0.002(2) 0.0047(19) 0.006(2)
C3 0.063(3) 0.059(3) 0.065(3) 0.010(2) 0.021(2) -0.004(2)
C18 0.051(3) 0.067(3) 0.053(2) 0.000(2) 0.002(2) 0.005(2)
C9 0.113(4) 0.057(3) 0.047(2) -0.0018(19) 0.001(3) -0.002(3)
C2 0.072(3) 0.046(2) 0.068(3) -0.0053(19) 0.000(2) 0.004(2)
C1 0.049(3) 0.080(3) 0.078(3) 0.009(2) -0.006(2) 0.006(2)
C7 0.096(4) 0.045(2) 0.082(3) -0.001(2) 0.000(3) -0.005(2)
C5 0.061(3) 0.084(3) 0.067(3) -0.010(2) -0.006(2) 0.005(2)
C6 0.096(4) 0.074(3) 0.074(3) 0.001(3) -0.011(3) -0.003(3)
C8 0.051(3) 0.103(4) 0.133(5) -0.050(4) 0.012(3) 0.003(3)
Br2 0.0668(5) 0.0563(4) 0.0544(5) -0.0076(3) -0.0051(3) -0.0133(3)
Br1 0.0542(5) 0.0600(5) 0.0603(5) -0.0052(3) 0.0136(3) 0.0119(3)
Br3 0.0677(5) 0.0666(5) 0.0586(4) -0.0126(3) 0.0068(3) 0.0134(3)
Br4 0.0591(4) 0.0665(4) 0.0750(5) 0.0202(3) 0.0162(3) -0.0101(3)
Br5 0.0717(5) 0.0532(4) 0.0530(4) 0.0011(3) -0.0008(3) 0.0104(3)
Br6 0.0522(5) 0.0663(5) 0.0619(5) -0.0080(3) -0.0081(3) -0.0068(3)

loop_
_atom_type_symbol
_atom_type_description
_atom_type_scat_dispersion_real
_atom_type_scat_dispersion_imag
_atom_type_scat_source
C C 0.0033 0.0016 'International Tables Vol C Tables 4.2.6.8 and 6.1.1.4'
H H 0.0000 0.0000 'International Tables Vol C Tables 4.2.6.8 and 6.1.1.4'
Br Br -0.2901 2.4595 'International Tables Vol C Tables 4.2.6.8 and 6.1.1.4'
Cl Cl 0.1484 0.1585 'International Tables Vol C Tables 4.2.6.8 and 6.1.1.4'
Mn Mn 0.3368 0.7283 'International Tables Vol C Tables 4.2.6.8 and 6.1.1.4'
N N 0.0061 0.0033 'International Tables Vol C Tables 4.2.6.8 and 6.1.1.4'

loop_
_geom_angle_atom_site_label_1
_geom_angle_atom_site_label_2
_geom_angle_atom_site_label_3
_geom_angle
_geom_angle_site_symmetry_1
_geom_angle_site_symmetry_3
_geom_angle_publ_flag
Cl2 Mn1 Cl2 106.91(4) . 2_655 ?
Cl1 Mn1 Cl2 109.93(3) . 2_655 ?
Cl1 Mn1 Cl2 102.95(3) 2_655 2_655 ?
Cl1 Mn1 Cl2 109.93(3) 2_655 . ?
Cl1 Mn1 Cl2 102.95(3) . . ?
Cl1 Mn1 Cl1 123.35(5) 2_655 . ?
Br1 Mn1 Br2 102.95(3) . . ?
Cl4 Mn2 Cl5 106.12(3) . . ?
Cl4 Mn2 Cl3 115.58(3) . . ?
Cl3 Mn2 Cl5 107.38(3) . . ?
Cl6 Mn2 Cl4 110.31(3) . . ?
Cl6 Mn2 Cl5 106.59(3) . . ?
Cl6 Mn2 Cl3 110.34(3) . . ?
Br3 Mn2 Br5 107.38(3) . . ?
Br4 Mn2 Br3 115.58(3) . . ?
Br4 Mn2 Br5 106.12(3) . . ?
Br6 Mn2 Br3 110.34(3) . . ?
Br6 Mn2 Br4 110.31(3) . . ?
Br6 Mn2 Br5 106.59(3) . . ?
C15 N3 C16 110.9(3) . . ?
C15 N3 C14 108.9(3) . . ?
C13 N3 C16 112.1(3) . . ?
C13 N3 C15 109.9(3) . . ?
C13 N3 C14 108.4(3) . . ?
C14 N3 C16 106.6(3) . . ?
C3 N1 C4 111.7(3) . . ?
C3 N1 C2 109.8(3) . . ?
C3 N1 C1 108.4(3) . . ?
C2 N1 C4 110.8(3) . . ?
C1 N1 C4 107.1(3) . . ?
C1 N1 C2 109.1(3) . . ?
C9 N2 C10 111.1(3) . . ?
C9 N2 C7 107.9(3) . . ?
C7 N2 C10 107.5(3) . . ?
C8 N2 C10 110.8(3) . . ?
C8 N2 C9 110.4(4) . . ?
C8 N2 C7 109.0(4) . . ?
N3 C16 H16A 108.6 . . ?
N3 C16 H16B 108.6 . . ?
H16A C16 H16B 107.6 . . ?
C17 C16 N3 114.5(3) . . ?
C17 C16 H16A 108.6 . . ?
C17 C16 H16B 108.6 . . ?
H11A C11 H11B 108.4 . . ?
C10 C11 H11A 110.0 . . ?
C10 C11 H11B 110.0 . . ?
C12 C11 H11A 110.0 . . ?
C12 C11 H11B 110.0 . . ?
C12 C11 C10 108.5(3) . . ?
N3 C15 H15A 109.5 . . ?
N3 C15 H15B 109.5 . . ?
N3 C15 H15C 109.5 . . ?
H15A C15 H15B 109.5 . . ?
H15A C15 H15C 109.5 . . ?
H15B C15 H15C 109.5 . . ?
N2 C10 H10A 108.3 . . ?
N2 C10 H10B 108.3 . . ?
C11 C10 N2 115.9(3) . . ?
C11 C10 H10A 108.3 . . ?
C11 C10 H10B 108.3 . . ?
H10A C10 H10B 107.4 . . ?
N3 C13 H13A 109.5 . . ?
N3 C13 H13B 109.5 . . ?
N3 C13 H13C 109.5 . . ?
H13A C13 H13B 109.5 . . ?
H13A C13 H13C 109.5 . . ?
H13B C13 H13C 109.5 . . ?
N1 C4 H4A 108.7 . . ?
N1 C4 H4B 108.7 . . ?
H4A C4 H4B 107.6 . . ?
C5 C4 N1 114.1(3) . . ?
C5 C4 H4A 108.7 . . ?
C5 C4 H4B 108.7 . . ?
Br8 C12 H12A 109.1 . . ?
Br8 C12 H12B 109.1 . . ?
C11 C12 Br8 112.5(3) . . ?
C11 C12 H12A 109.1 . . ?
C11 C12 H12B 109.1 . . ?
H12A C12 H12B 107.8 . . ?
N3 C14 H14A 109.5 . . ?
N3 C14 H14B 109.5 . . ?
N3 C14 H14C 109.5 . . ?
H14A C14 H14B 109.5 . . ?
H14A C14 H14C 109.5 . . ?
H14B C14 H14C 109.5 . . ?
C16 C17 H17A 109.2 . . ?
C16 C17 H17B 109.2 . . ?
C16 C17 C18 112.0(3) . . ?
H17A C17 H17B 107.9 . . ?
C18 C17 H17A 109.2 . . ?
C18 C17 H17B 109.2 . . ?
N1 C3 H3A 109.5 . . ?
N1 C3 H3B 109.5 . . ?
N1 C3 H3C 109.5 . . ?
H3A C3 H3B 109.5 . . ?
H3A C3 H3C 109.5 . . ?
H3B C3 H3C 109.5 . . ?
Br9 C18 H18A 109.0 . . ?
Br9 C18 H18B 109.0 . . ?
C17 C18 Br9 113.1(3) . . ?
C17 C18 H18A 109.0 . . ?
C17 C18 H18B 109.0 . . ?
H18A C18 H18B 107.8 . . ?
N2 C9 H9A 109.5 . . ?
N2 C9 H9B 109.5 . . ?
N2 C9 H9C 109.5 . . ?
H9A C9 H9B 109.5 . . ?
H9A C9 H9C 109.5 . . ?
H9B C9 H9C 109.5 . . ?
N1 C2 H2A 109.5 . . ?
N1 C2 H2B 109.5 . . ?
N1 C2 H2C 109.5 . . ?
H2A C2 H2B 109.5 . . ?
H2A C2 H2C 109.5 . . ?
H2B C2 H2C 109.5 . . ?
N1 C1 H1A 109.5 . . ?
N1 C1 H1B 109.5 . . ?
N1 C1 H1C 109.5 . . ?
H1A C1 H1B 109.5 . . ?
H1A C1 H1C 109.5 . . ?
H1B C1 H1C 109.5 . . ?
N2 C7 H7A 109.5 . . ?
N2 C7 H7B 109.5 . . ?
N2 C7 H7C 109.5 . . ?
H7A C7 H7B 109.5 . . ?
H7A C7 H7C 109.5 . . ?
H7B C7 H7C 109.5 . . ?
C4 C5 H5A 109.2 . . ?
C4 C5 H5B 109.2 . . ?
C4 C5 C6 112.1(4) . . ?
H5A C5 H5B 107.9 . . ?
C6 C5 H5A 109.2 . . ?
C6 C5 H5B 109.2 . . ?
Br7 C6 H6A 109.1 . . ?
Br7 C6 H6B 109.1 . . ?
C5 C6 Br7 112.5(3) . . ?
C5 C6 H6A 109.1 . . ?
C5 C6 H6B 109.1 . . ?
H6A C6 H6B 107.8 . . ?
N2 C8 H8A 109.5 . . ?
N2 C8 H8B 109.5 . . ?
N2 C8 H8C 109.5 . . ?
H8A C8 H8B 109.5 . . ?
H8A C8 H8C 109.5 . . ?
H8B C8 H8C 109.5 . . ?

loop_
_geom_bond_atom_site_label_1
_geom_bond_atom_site_label_2
_geom_bond_distance
_geom_bond_site_symmetry_2
_geom_bond_publ_flag
Br9 C18 1.938(4) . ?
Br8 C12 1.941(4) . ?
Mn1 Cl2 2.4320(8) . ?
Mn1 Cl2 2.4321(8) 2_655 ?
Mn1 Cl1 2.4006(8) 2_655 ?
Mn1 Cl1 2.4006(8) . ?
Mn1 Br2 2.4320(8) . ?
Mn1 Br1 2.4006(8) . ?
Mn2 Cl4 2.4265(8) . ?
Mn2 Cl5 2.4649(8) . ?
Mn2 Cl3 2.4284(8) . ?
Mn2 Cl6 2.4261(8) . ?
Mn2 Br3 2.4284(8) . ?
Mn2 Br4 2.4265(8) . ?
Mn2 Br5 2.4649(8) . ?
Mn2 Br6 2.4261(8) . ?
Br7 C6 1.921(5) . ?
N3 C16 1.528(5) . ?
N3 C15 1.489(4) . ?
N3 C13 1.486(5) . ?
N3 C14 1.499(5) . ?
N1 C4 1.515(5) . ?
N1 C3 1.485(5) . ?
N1 C2 1.495(5) . ?
N1 C1 1.494(5) . ?
N2 C10 1.504(5) . ?
N2 C9 1.491(5) . ?
N2 C7 1.499(5) . ?
N2 C8 1.491(5) . ?
C16 H16A 0.9700 . ?
C16 H16B 0.9700 . ?
C16 C17 1.493(5) . ?
C11 H11A 0.9700 . ?
C11 H11B 0.9700 . ?
C11 C10 1.500(5) . ?
C11 C12 1.495(5) . ?
C15 H15A 0.9600 . ?
C15 H15B 0.9600 . ?
C15 H15C 0.9600 . ?
C10 H10A 0.9700 . ?
C10 H10B 0.9700 . ?
C13 H13A 0.9600 . ?
C13 H13B 0.9600 . ?
C13 H13C 0.9600 . ?
C4 H4A 0.9700 . ?
C4 H4B 0.9700 . ?
C4 C5 1.515(6) . ?
C12 H12A 0.9700 . ?
C12 H12B 0.9700 . ?
C14 H14A 0.9600 . ?
C14 H14B 0.9600 . ?
C14 H14C 0.9600 . ?
C17 H17A 0.9700 . ?
C17 H17B 0.9700 . ?
C17 C18 1.512(6) . ?
C3 H3A 0.9600 . ?
C3 H3B 0.9600 . ?
C3 H3C 0.9600 . ?
C18 H18A 0.9700 . ?
C18 H18B 0.9700 . ?
C9 H9A 0.9600 . ?
C9 H9B 0.9600 . ?
C9 H9C 0.9600 . ?
C2 H2A 0.9600 . ?
C2 H2B 0.9600 . ?
C2 H2C 0.9600 . ?
C1 H1A 0.9600 . ?
C1 H1B 0.9600 . ?
C1 H1C 0.9600 . ?
C7 H7A 0.9600 . ?
C7 H7B 0.9600 . ?
C7 H7C 0.9600 . ?
C5 H5A 0.9700 . ?
C5 H5B 0.9700 . ?
C5 C6 1.518(7) . ?
C6 H6A 0.9700 . ?
C6 H6B 0.9700 . ?
C8 H8A 0.9600 . ?
C8 H8B 0.9600 . ?
C8 H8C 0.9600 . ?

loop_
_geom_torsion_atom_site_label_1
_geom_torsion_atom_site_label_2
_geom_torsion_atom_site_label_3
_geom_torsion_atom_site_label_4
_geom_torsion
_geom_torsion_site_symmetry_1
_geom_torsion_site_symmetry_2
_geom_torsion_site_symmetry_3
_geom_torsion_site_symmetry_4
_geom_torsion_publ_flag
N3 C16 C17 C18 -169.5(3) . . . . ?
N1 C4 C5 C6 168.8(4) . . . . ?
C16 C17 C18 Br9 -63.4(4) . . . . ?
C15 N3 C16 C17 -54.4(4) . . . . ?
C10 C11 C12 Br8 171.1(3) . . . . ?
C13 N3 C16 C17 68.8(4) . . . . ?
C4 C5 C6 Br7 58.5(5) . . . . ?
C12 C11 C10 N2 169.7(3) . . . . ?
C14 N3 C16 C17 -172.8(3) . . . . ?
C3 N1 C4 C5 52.0(5) . . . . ?
C9 N2 C10 C11 60.3(5) . . . . ?
C2 N1 C4 C5 -70.7(4) . . . . ?
C1 N1 C4 C5 170.5(4) . . . . ?
C7 N2 C10 C11 178.1(4) . . . . ?
C8 N2 C10 C11 -62.8(5) . . . . ?
